data_7043496
loop_
_publ_author_name
'Barroso, Sonia'
'Coelho, Ana M.'
'Ad\~ao, Pedro'
'Calhorda, Maria Jose'
'Martins, Ana M.'

_publ_section_title
;
 Radical reactions of diamine bis(phenolate) vanadium(III) complexes.
 Solid state binding of O2 to form a vanadium(V) peroxo complex
;
_journal_name_full 'Dalton Trans.'
_journal_paper_doi 10.1039/C7DT01699A
_journal_year 2017
_chemical_formula_moiety 'C34 H54 Cl2 N2 O2 V'
_chemical_formula_sum 'C34 H54 Cl2 N2 O2 V'
_chemical_formula_weight 644.63
_space_group_crystal_system monoclinic
_space_group_IT_number 14
_space_group_name_Hall '-P 2ybc'
_space_group_name_H-M_alt 'P 1 21/c 1'
_symmetry_space_group_name_Hall '-P 2ybc'
_symmetry_space_group_name_H-M 'P 1 21/c 1'
_atom_sites_solution_hydrogens geom
_audit_creation_method SHELXL-2016/6
_audit_update_record
;
2017-06-28 deposited with the CCDC.
2017-06-30 downloaded from the CCDC.
;
_cell_angle_alpha 90
_cell_angle_beta 116.088(10)
_cell_angle_gamma 90
_cell_formula_units_Z 4
_cell_length_a 16.783(6)
_cell_length_b 15.451(7)
_cell_length_c 15.217(7)
_cell_measurement_reflns_used 6724
_cell_measurement_temperature 150(2)
_cell_measurement_theta_max 25.72
_cell_measurement_theta_min 3.01
_cell_volume 3544(3)
_computing_cell_refinement 'Bruker SMART'
_computing_data_collection 'Bruker SMART'
_computing_data_reduction 'Bruker SAINT'
_computing_molecular_graphics 'Ortep3 for Windows v2.0 (L.J. Farrugia, J. Appl. Cryst. (1997) 30, 565)'
_computing_publication_material 'enCIFer v1.6'
_computing_structure_refinement 'SHELXL-2016/6 (Sheldrick, 2016)'
_computing_structure_solution 'Sir2004 (M.C. Burla et al, 2005)'
_diffrn_ambient_temperature 150(2)
_diffrn_measured_fraction_theta_full 0.998
_diffrn_measured_fraction_theta_max 0.997
_diffrn_measurement_device_type 'CCD area detector'
_diffrn_measurement_method 'phi and omega scans'
_diffrn_radiation_probe x-ray
_diffrn_radiation_type MoK\a
_diffrn_radiation_wavelength 0.71073
_diffrn_reflns_av_R_equivalents 0.1028
_diffrn_reflns_av_unetI/netI 0.1136
_diffrn_reflns_Laue_measured_fraction_full 0.998
_diffrn_reflns_Laue_measured_fraction_max 0.997
_diffrn_reflns_limit_h_max 20
_diffrn_reflns_limit_h_min -20
_diffrn_reflns_limit_k_max 18
_diffrn_reflns_limit_k_min -18
_diffrn_reflns_limit_l_max 18
_diffrn_reflns_limit_l_min -18
_diffrn_reflns_number 23383
_diffrn_reflns_point_group_measured_fraction_full 0.998
_diffrn_reflns_point_group_measured_fraction_max 0.997
_diffrn_reflns_theta_full 25.242
_diffrn_reflns_theta_max 25.681
_diffrn_reflns_theta_min 3.007
_diffrn_source 'fine-focus sealed tube'
_exptl_absorpt_coefficient_mu 0.461
_exptl_absorpt_correction_T_max 0.9553
_exptl_absorpt_correction_T_min 0.8741
_exptl_absorpt_correction_type multi-scan
_exptl_absorpt_process_details SADABS
_exptl_crystal_colour blue
_exptl_crystal_density_diffrn 1.208
_exptl_crystal_description prism
_exptl_crystal_F_000 1380
_exptl_crystal_recrystallization_method toluene
_exptl_crystal_size_max 0.300
_exptl_crystal_size_mid 0.200
_exptl_crystal_size_min 0.100
_refine_diff_density_max 0.440
_refine_diff_density_min -0.334
_refine_diff_density_rms 0.068
_refine_ls_extinction_method none
_refine_ls_goodness_of_fit_ref 0.943
_refine_ls_hydrogen_treatment constr
_refine_ls_matrix_type full
_refine_ls_number_parameters 380
_refine_ls_number_reflns 6714
_refine_ls_number_restraints 15
_refine_ls_restrained_S_all 0.944
_refine_ls_R_factor_all 0.1192
_refine_ls_R_factor_gt 0.0543
_refine_ls_shift/su_max 0.001
_refine_ls_shift/su_mean 0.000
_refine_ls_structure_factor_coef Fsqd
_refine_ls_weighting_details 'w=1/[\s^2^(Fo^2^)+(0.0437P)^2^] where P=(Fo^2^+2Fc^2^)/3'
_refine_ls_weighting_scheme calc
_refine_ls_wR_factor_gt 0.1036
_refine_ls_wR_factor_ref 0.1179
_reflns_Friedel_coverage 0.000
_reflns_number_gt 3848
_reflns_number_total 6714
_reflns_threshold_expression 'I > 2\s(I)'
_cod_data_source_file c7dt01699a2.cif
_cod_data_source_block 4
_cod_database_code 7043496
_shelx_shelxl_version_number 2016/6
_shelx_space_group_comment
;
The symmetry employed for this shelxl refinement is uniquely defined
by the following loop, which should always be used as a source of
symmetry information in preference to the above space-group names.
They are only intended as comments.
;
_shelx_estimated_absorpt_t_min 0.874
_shelx_estimated_absorpt_t_max 0.955

loop_
_space_group_symop_operation_xyz
'x, y, z'
'-x, y+1/2, -z+1/2'
'-x, -y, -z'
'x, -y-1/2, z-1/2'

loop_
_atom_site_label
_atom_site_type_symbol
_atom_site_fract_x
_atom_site_fract_y
_atom_site_fract_z
_atom_site_U_iso_or_equiv
_atom_site_adp_type
_atom_site_occupancy
_atom_site_site_symmetry_order
_atom_site_calc_flag
_atom_site_refinement_flags_posn
_atom_site_refinement_flags_adp
_atom_site_refinement_flags_occupancy
_atom_site_disorder_assembly
_atom_site_disorder_group
V1 V 0.47882(3) 0.25414(4) 0.48057(4) 0.02012(15) Uani 1 1 d . . . . .
Cl2 Cl 0.43455(5) 0.35441(6) 0.35298(6) 0.0323(2) Uani 1 1 d . . . . .
Cl1 Cl 0.51668(5) 0.14420(6) 0.40249(6) 0.0280(2) Uani 1 1 d . . . . .
O1 O 0.36586(13) 0.22034(14) 0.43727(15) 0.0234(5) Uani 1 1 d . . . . .
O2 O 0.58595(13) 0.30304(14) 0.53536(15) 0.0229(5) Uani 1 1 d . . . . .
N1 N 0.44326(15) 0.34261(17) 0.57220(18) 0.0207(6) Uani 1 1 d . . . . .
N2 N 0.52167(16) 0.17260(18) 0.61459(19) 0.0247(7) Uani 1 1 d . . . . .
C27 C 0.50397(19) 0.4185(2) 0.6141(2) 0.0264(8) Uani 1 1 d . . . . .
H27A H 0.492300 0.441934 0.666380 0.032 Uiso 1 1 calc R U . . .
H27B H 0.486324 0.462362 0.563394 0.032 Uiso 1 1 calc R U . . .
C11 C 0.28359(19) 0.2470(2) 0.4215(2) 0.0225(7) Uani 1 1 d . . . . .
C21 C 0.6394(2) 0.3598(2) 0.6030(2) 0.0230(8) Uani 1 1 d . . . . .
C31 C 0.2127(2) 0.1228(2) 0.2986(2) 0.0283(9) Uani 1 1 d . . . . .
C16 C 0.27640(19) 0.3227(2) 0.4665(2) 0.0228(8) Uani 1 1 d . . . . .
C1 C 0.4416(2) 0.2879(2) 0.6526(2) 0.0246(8) Uani 1 1 d . . . . .
H1A H 0.441878 0.324702 0.704368 0.030 Uiso 1 1 calc R U . . .
H1B H 0.387767 0.253470 0.627535 0.030 Uiso 1 1 calc R U . . .
C15 C 0.19346(19) 0.3482(2) 0.4582(2) 0.0243(8) Uani 1 1 d . . . . .
H15 H 0.189240 0.397517 0.490871 0.029 Uiso 1 1 calc R U . . .
C25 C 0.6583(2) 0.4576(2) 0.7329(2) 0.0245(8) Uani 1 1 d . . . . .
H25 H 0.634313 0.486807 0.769168 0.029 Uiso 1 1 calc R U . . .
C2 C 0.52088(19) 0.2295(2) 0.6926(2) 0.0255(8) Uani 1 1 d . . . . .
H2A H 0.574574 0.264105 0.719716 0.031 Uiso 1 1 calc R U . . .
H2B H 0.519625 0.194353 0.744752 0.031 Uiso 1 1 calc R U . . .
C22 C 0.72914(19) 0.3691(2) 0.6222(2) 0.0249(8) Uani 1 1 d . . . . .
C24 C 0.7476(2) 0.4654(2) 0.7592(2) 0.0262(8) Uani 1 1 d . . . . .
C13 C 0.1275(2) 0.2284(2) 0.3543(2) 0.0261(8) Uani 1 1 d . . . . .
H13 H 0.076669 0.197245 0.315538 0.031 Uiso 1 1 calc R U . . .
C23 C 0.7804(2) 0.4213(2) 0.7011(2) 0.0285(9) Uani 1 1 d . . . . .
H23 H 0.840277 0.427495 0.716607 0.034 Uiso 1 1 calc R U . . .
C26 C 0.60289(19) 0.4075(2) 0.6539(2) 0.0226(8) Uani 1 1 d . . . . .
C61 C 0.8099(2) 0.5209(2) 0.8462(2) 0.0301(9) Uani 1 1 d D . . . .
C54 C 0.8628(2) 0.3532(3) 0.5873(3) 0.0454(11) Uani 1 1 d . . . . .
H54A H 0.868026 0.415131 0.587853 0.068 Uiso 1 1 calc R U . . .
H54B H 0.898183 0.331060 0.651816 0.068 Uiso 1 1 calc R U . . .
H54C H 0.883156 0.329140 0.542606 0.068 Uiso 1 1 calc R U . . .
C14 C 0.1177(2) 0.3016(2) 0.4026(2) 0.0249(8) Uani 1 1 d . . . . .
C17 C 0.35358(18) 0.3832(2) 0.5172(2) 0.0247(8) Uani 1 1 d . . . . .
H17A H 0.356369 0.421922 0.468429 0.030 Uiso 1 1 calc R U . . .
H17B H 0.341435 0.418418 0.562727 0.030 Uiso 1 1 calc R U . . .
C41 C 0.0251(2) 0.3269(2) 0.3909(3) 0.0319(9) Uani 1 1 d . . . . .
C32 C 0.2502(2) 0.1540(3) 0.2283(3) 0.0421(10) Uani 1 1 d . . . . .
H32A H 0.253316 0.106107 0.189666 0.063 Uiso 1 1 calc R U . . .
H32B H 0.212228 0.197933 0.185975 0.063 Uiso 1 1 calc R U . . .
H32C H 0.308591 0.177319 0.265335 0.063 Uiso 1 1 calc R U . . .
C51 C 0.7652(2) 0.3282(2) 0.5546(3) 0.0316(9) Uani 1 1 d . . . . .
C33 C 0.2709(2) 0.0501(2) 0.3638(3) 0.0467(11) Uani 1 1 d . . . . .
H33A H 0.273024 0.003126 0.323528 0.070 Uiso 1 1 calc R U . . .
H33B H 0.329866 0.071621 0.402147 0.070 Uiso 1 1 calc R U . . .
H33C H 0.246465 0.029996 0.406443 0.070 Uiso 1 1 calc R U . . .
C12 C 0.2077(2) 0.1989(2) 0.3602(2) 0.0232(8) Uani 1 1 d . . . . .
C34 C 0.1210(2) 0.0835(2) 0.2370(3) 0.0385(10) Uani 1 1 d . . . . .
H34A H 0.126594 0.036029 0.199354 0.058 Uiso 1 1 calc R U . . .
H34B H 0.096266 0.063136 0.279267 0.058 Uiso 1 1 calc R U . . .
H34C H 0.082772 0.126768 0.193602 0.058 Uiso 1 1 calc R U . . .
C52 C 0.7115(2) 0.3621(3) 0.4498(3) 0.0472(11) Uani 1 1 d . . . . .
H52A H 0.715082 0.424145 0.449713 0.071 Uiso 1 1 calc R U . . .
H52B H 0.735273 0.338540 0.407950 0.071 Uiso 1 1 calc R U . . .
H52C H 0.650641 0.344894 0.426434 0.071 Uiso 1 1 calc R U . . .
C53 C 0.7594(2) 0.2293(2) 0.5545(3) 0.0411(11) Uani 1 1 d . . . . .
H53A H 0.698883 0.212198 0.534228 0.062 Uiso 1 1 calc R U . . .
H53B H 0.780345 0.205907 0.510009 0.062 Uiso 1 1 calc R U . . .
H53C H 0.795372 0.207828 0.619219 0.062 Uiso 1 1 calc R U . . .
C4 C 0.6121(2) 0.1369(2) 0.6482(3) 0.0363(10) Uani 1 1 d . . . . .
H4A H 0.653301 0.183415 0.658697 0.054 Uiso 1 1 calc R U . . .
H4B H 0.628332 0.105906 0.708294 0.054 Uiso 1 1 calc R U . . .
H4C H 0.613451 0.098362 0.599404 0.054 Uiso 1 1 calc R U . . .
C3 C 0.4615(2) 0.0980(2) 0.5997(2) 0.0350(9) Uani 1 1 d . . . . .
H3A H 0.401800 0.118526 0.577796 0.052 Uiso 1 1 calc R U . . .
H3B H 0.464434 0.059853 0.551474 0.052 Uiso 1 1 calc R U . . .
H3C H 0.479314 0.067396 0.660364 0.052 Uiso 1 1 calc R U . . .
C42 C -0.0338(2) 0.3500(3) 0.2833(3) 0.0658(15) Uani 1 1 d . . . . .
H42A H -0.036306 0.301624 0.242470 0.099 Uiso 1 1 calc R U . . .
H42B H -0.092501 0.363522 0.274923 0.099 Uiso 1 1 calc R U . . .
H42C H -0.009298 0.399149 0.265152 0.099 Uiso 1 1 calc R U . . .
C44 C 0.0270(2) 0.4049(2) 0.4519(3) 0.0378(10) Uani 1 1 d . . . . .
H44A H 0.052279 0.453259 0.433511 0.057 Uiso 1 1 calc R U . . .
H44B H -0.032408 0.418853 0.440974 0.057 Uiso 1 1 calc R U . . .
H44C H 0.062194 0.392032 0.519880 0.057 Uiso 1 1 calc R U . . .
C43 C -0.0152(3) 0.2508(3) 0.4210(4) 0.0885(19) Uani 1 1 d . . . . .
H43A H -0.016707 0.200936 0.382674 0.133 Uiso 1 1 calc R U . . .
H43B H 0.020137 0.238403 0.489054 0.133 Uiso 1 1 calc R U . . .
H43C H -0.074466 0.265224 0.410149 0.133 Uiso 1 1 calc R U . . .
C64A C 0.7701(14) 0.6054(12) 0.8517(18) 0.059(2) Uani 0.223(8) 1 d D . P A 1
H64A H 0.757653 0.638201 0.793544 0.089 Uiso 0.223(8) 1 calc R U P A 1
H64B H 0.715964 0.595617 0.857220 0.089 Uiso 0.223(8) 1 calc R U P A 1
H64C H 0.810871 0.636868 0.907858 0.089 Uiso 0.223(8) 1 calc R U P A 1
C63A C 0.8309(18) 0.4662(16) 0.9369(14) 0.079(3) Uani 0.223(8) 1 d D . P A 1
H63A H 0.856425 0.412220 0.931099 0.119 Uiso 0.223(8) 1 calc R U P A 1
H63B H 0.872148 0.496612 0.993753 0.119 Uiso 0.223(8) 1 calc R U P A 1
H63C H 0.777241 0.455361 0.943116 0.119 Uiso 0.223(8) 1 calc R U P A 1
C62A C 0.9002(13) 0.5340(19) 0.8439(19) 0.075(3) Uani 0.223(8) 1 d D . P A 1
H62A H 0.924761 0.478746 0.840364 0.112 Uiso 0.223(8) 1 calc R U P A 1
H62B H 0.891982 0.567963 0.787688 0.112 Uiso 0.223(8) 1 calc R U P A 1
H62C H 0.940103 0.563571 0.902249 0.112 Uiso 0.223(8) 1 calc R U P A 1
C64B C 0.7593(4) 0.5720(5) 0.8927(5) 0.059(2) Uani 0.777(8) 1 d D . P A 2
H64D H 0.716290 0.609007 0.844408 0.089 Uiso 0.777(8) 1 calc R U P A 2
H64E H 0.729615 0.532321 0.917023 0.089 Uiso 0.777(8) 1 calc R U P A 2
H64F H 0.800360 0.606491 0.945780 0.089 Uiso 0.777(8) 1 calc R U P A 2
C63B C 0.8769(5) 0.4634(4) 0.9246(5) 0.079(3) Uani 0.777(8) 1 d D . P A 2
H63D H 0.846307 0.422206 0.945981 0.119 Uiso 0.777(8) 1 calc R U P A 2
H63E H 0.911662 0.433282 0.898331 0.119 Uiso 0.777(8) 1 calc R U P A 2
H63F H 0.915118 0.498285 0.979035 0.119 Uiso 0.777(8) 1 calc R U P A 2
C62B C 0.8550(5) 0.5876(5) 0.8096(5) 0.075(3) Uani 0.777(8) 1 d D . P A 2
H62D H 0.810833 0.622817 0.760177 0.112 Uiso 0.777(8) 1 calc R U P A 2
H62E H 0.893077 0.623482 0.863122 0.112 Uiso 0.777(8) 1 calc R U P A 2
H62F H 0.889621 0.558480 0.782418 0.112 Uiso 0.777(8) 1 calc R U P A 2

loop_
_atom_site_aniso_label
_atom_site_aniso_U_11
_atom_site_aniso_U_22
_atom_site_aniso_U_33
_atom_site_aniso_U_23
_atom_site_aniso_U_13
_atom_site_aniso_U_12
V1 0.0201(3) 0.0230(3) 0.0180(3) -0.0012(3) 0.0091(2) 0.0030(3)
Cl2 0.0414(5) 0.0309(6) 0.0258(5) 0.0069(4) 0.0158(4) 0.0111(4)
Cl1 0.0331(5) 0.0276(5) 0.0254(5) -0.0023(4) 0.0148(4) 0.0071(4)
O1 0.0217(12) 0.0258(14) 0.0224(13) -0.0061(10) 0.0094(10) -0.0001(10)
O2 0.0206(11) 0.0278(14) 0.0224(12) -0.0039(11) 0.0115(10) 0.0031(10)
N1 0.0154(13) 0.0238(17) 0.0219(15) -0.0032(13) 0.0073(11) 0.0017(12)
N2 0.0249(14) 0.0262(18) 0.0224(16) 0.0028(13) 0.0099(12) 0.0037(13)
C27 0.0254(18) 0.023(2) 0.032(2) -0.0074(17) 0.0137(16) -0.0016(15)
C11 0.0218(16) 0.027(2) 0.0205(17) 0.0001(17) 0.0113(14) 0.0019(17)
C21 0.0236(17) 0.023(2) 0.0197(18) 0.0024(16) 0.0073(15) 0.0038(16)
C31 0.0213(17) 0.027(2) 0.030(2) -0.0088(17) 0.0057(15) -0.0014(16)
C16 0.0221(17) 0.024(2) 0.0224(18) -0.0010(16) 0.0096(15) 0.0036(15)
C1 0.0277(18) 0.032(2) 0.0180(18) 0.0003(16) 0.0135(15) 0.0003(16)
C15 0.0274(18) 0.024(2) 0.0236(18) -0.0045(16) 0.0130(15) 0.0041(16)
C25 0.0278(18) 0.027(2) 0.0217(19) 0.0026(17) 0.0134(15) 0.0043(16)
C2 0.0247(17) 0.035(2) 0.0152(17) 0.0021(16) 0.0073(14) 0.0003(15)
C22 0.0207(17) 0.030(2) 0.0255(19) 0.0036(17) 0.0115(15) 0.0043(16)
C24 0.0264(18) 0.023(2) 0.028(2) 0.0017(17) 0.0114(16) 0.0001(16)
C13 0.0185(17) 0.030(2) 0.026(2) -0.0037(16) 0.0072(15) -0.0017(15)
C23 0.0207(17) 0.031(2) 0.032(2) -0.0001(18) 0.0095(16) -0.0022(16)
C26 0.0233(17) 0.022(2) 0.0231(19) 0.0006(16) 0.0111(15) 0.0015(15)
C61 0.0257(18) 0.034(2) 0.027(2) -0.0051(18) 0.0087(16) -0.0043(17)
C54 0.034(2) 0.057(3) 0.057(3) -0.010(2) 0.030(2) -0.004(2)
C14 0.0218(17) 0.027(2) 0.0244(19) 0.0001(17) 0.0092(15) 0.0019(16)
C17 0.0220(17) 0.025(2) 0.0265(19) -0.0055(16) 0.0104(15) 0.0052(15)
C41 0.0225(17) 0.029(2) 0.048(2) -0.0096(19) 0.0192(17) -0.0026(16)
C32 0.045(2) 0.052(3) 0.032(2) -0.019(2) 0.0196(18) -0.009(2)
C51 0.0264(18) 0.038(2) 0.034(2) -0.0087(19) 0.0169(17) -0.0015(17)
C33 0.046(2) 0.033(3) 0.053(3) -0.013(2) 0.014(2) 0.011(2)
C12 0.0267(18) 0.022(2) 0.0222(18) 0.0002(16) 0.0117(15) 0.0013(16)
C34 0.036(2) 0.035(2) 0.042(2) -0.022(2) 0.0145(18) -0.0058(18)
C52 0.051(2) 0.064(3) 0.039(2) 0.001(2) 0.031(2) 0.007(2)
C53 0.0262(19) 0.052(3) 0.050(3) -0.015(2) 0.0209(18) 0.0051(18)
C4 0.038(2) 0.041(3) 0.030(2) 0.0145(19) 0.0156(17) 0.0187(19)
C3 0.051(2) 0.026(2) 0.030(2) 0.0034(18) 0.0197(19) -0.0007(19)
C42 0.035(2) 0.096(4) 0.050(3) -0.027(3) 0.004(2) 0.027(2)
C44 0.0260(19) 0.044(3) 0.045(2) -0.008(2) 0.0168(18) 0.0066(18)
C43 0.082(3) 0.040(3) 0.195(6) -0.010(4) 0.108(4) -0.005(3)
C64A 0.037(3) 0.089(6) 0.042(4) -0.031(4) 0.009(3) -0.002(3)
C63A 0.065(5) 0.057(4) 0.055(4) -0.017(3) -0.029(4) 0.021(4)
C62A 0.116(6) 0.058(5) 0.063(5) -0.036(4) 0.051(5) -0.063(5)
C64B 0.037(3) 0.089(6) 0.042(4) -0.031(4) 0.009(3) -0.002(3)
C63B 0.065(5) 0.057(4) 0.055(4) -0.017(3) -0.029(4) 0.021(4)
C62B 0.116(6) 0.058(5) 0.063(5) -0.036(4) 0.051(5) -0.063(5)

loop_
_atom_type_symbol
_atom_type_description
_atom_type_scat_dispersion_real
_atom_type_scat_dispersion_imag
_atom_type_scat_source
C C 0.0033 0.0016 'International Tables Vol C Tables 4.2.6.8 and 6.1.1.4'
H H 0.0000 0.0000 'International Tables Vol C Tables 4.2.6.8 and 6.1.1.4'
N N 0.0061 0.0033 'International Tables Vol C Tables 4.2.6.8 and 6.1.1.4'
O O 0.0106 0.0060 'International Tables Vol C Tables 4.2.6.8 and 6.1.1.4'
Cl Cl 0.1484 0.1585 'International Tables Vol C Tables 4.2.6.8 and 6.1.1.4'
V V 0.3005 0.5294 'International Tables Vol C Tables 4.2.6.8 and 6.1.1.4'

loop_
_geom_angle_atom_site_label_1
_geom_angle_atom_site_label_2
_geom_angle_atom_site_label_3
_geom_angle
O2 V1 O1 169.37(10)
O2 V1 N1 86.53(10)
O1 V1 N1 82.92(9)
O2 V1 N2 87.61(10)
O1 V1 N2 92.02(10)
N1 V1 N2 80.84(10)
O2 V1 Cl1 95.91(8)
O1 V1 Cl1 94.72(8)
N1 V1 Cl1 170.64(8)
N2 V1 Cl1 90.22(8)
O2 V1 Cl2 89.68(8)
O1 V1 Cl2 89.39(7)
N1 V1 Cl2 92.22(8)
N2 V1 Cl2 172.68(8)
Cl1 V1 Cl2 96.82(5)
C11 O1 V1 143.8(2)
C21 O2 V1 145.8(2)
C27 N1 C1 110.4(2)
C27 N1 C17 103.7(2)
C1 N1 C17 108.5(2)
C27 N1 V1 115.43(18)
C1 N1 V1 105.85(19)
C17 N1 V1 112.90(18)
C4 N2 C3 106.9(3)
C4 N2 C2 108.3(2)
C3 N2 C2 109.7(2)
C4 N2 V1 113.33(19)
C3 N2 V1 112.06(19)
C2 N2 V1 106.5(2)
N1 C27 C26 120.4(3)
N1 C27 H27A 107.2
C26 C27 H27A 107.2
N1 C27 H27B 107.2
C26 C27 H27B 107.2
H27A C27 H27B 106.9
O1 C11 C16 118.2(3)
O1 C11 C12 120.5(3)
C16 C11 C12 121.3(3)
O2 C21 C26 117.5(3)
O2 C21 C22 121.0(3)
C26 C21 C22 121.5(3)
C12 C31 C34 111.7(3)
C12 C31 C33 111.0(3)
C34 C31 C33 106.8(3)
C12 C31 C32 109.5(3)
C34 C31 C32 107.8(3)
C33 C31 C32 109.8(3)
C11 C16 C15 119.5(3)
C11 C16 C17 122.3(3)
C15 C16 C17 118.0(3)
C2 C1 N1 109.8(2)
C2 C1 H1A 109.7
N1 C1 H1A 109.7
C2 C1 H1B 109.7
N1 C1 H1B 109.7
H1A C1 H1B 108.2
C14 C15 C16 121.4(3)
C14 C15 H15 119.3
C16 C15 H15 119.3
C24 C25 C26 122.0(3)
C24 C25 H25 119.0
C26 C25 H25 119.0
N2 C2 C1 110.6(2)
N2 C2 H2A 109.5
C1 C2 H2A 109.5
N2 C2 H2B 109.5
C1 C2 H2B 109.5
H2A C2 H2B 108.1
C23 C22 C21 116.0(3)
C23 C22 C51 122.7(3)
C21 C22 C51 121.2(3)
C25 C24 C23 116.9(3)
C25 C24 C61 122.7(3)
C23 C24 C61 120.4(3)
C12 C13 C14 124.6(3)
C12 C13 H13 117.7
C14 C13 H13 117.7
C22 C23 C24 124.1(3)
C22 C23 H23 118.0
C24 C23 H23 118.0
C25 C26 C21 119.1(3)
C25 C26 C27 119.1(3)
C21 C26 C27 120.8(3)
C64A C61 C63A 111.5(14)
C63B C61 C62B 111.6(5)
C64A C61 C24 112.7(9)
C63B C61 C24 109.8(4)
C63A C61 C24 105.7(11)
C62B C61 C24 108.7(3)
C63B C61 C64B 107.9(4)
C62B C61 C64B 106.5(4)
C24 C61 C64B 112.2(3)
C64A C61 C62A 110.8(13)
C63A C61 C62A 104.8(13)
C24 C61 C62A 110.8(9)
C51 C54 H54A 109.5
C51 C54 H54B 109.5
H54A C54 H54B 109.5
C51 C54 H54C 109.5
H54A C54 H54C 109.5
H54B C54 H54C 109.5
C15 C14 C13 117.1(3)
C15 C14 C41 123.4(3)
C13 C14 C41 119.5(3)
N1 C17 C16 116.8(3)
N1 C17 H17A 108.1
C16 C17 H17A 108.1
N1 C17 H17B 108.1
C16 C17 H17B 108.1
H17A C17 H17B 107.3
C44 C41 C43 108.8(3)
C44 C41 C14 112.7(3)
C43 C41 C14 109.2(3)
C44 C41 C42 107.4(3)
C43 C41 C42 109.7(4)
C14 C41 C42 109.1(3)
C31 C32 H32A 109.5
C31 C32 H32B 109.5
H32A C32 H32B 109.5
C31 C32 H32C 109.5
H32A C32 H32C 109.5
H32B C32 H32C 109.5
C53 C51 C54 108.0(3)
C53 C51 C52 109.3(3)
C54 C51 C52 107.8(3)
C53 C51 C22 111.4(3)
C54 C51 C22 110.9(3)
C52 C51 C22 109.2(3)
C31 C33 H33A 109.5
C31 C33 H33B 109.5
H33A C33 H33B 109.5
C31 C33 H33C 109.5
H33A C33 H33C 109.5
H33B C33 H33C 109.5
C13 C12 C11 115.9(3)
C13 C12 C31 121.7(3)
C11 C12 C31 122.2(3)
C31 C34 H34A 109.5
C31 C34 H34B 109.5
H34A C34 H34B 109.5
C31 C34 H34C 109.5
H34A C34 H34C 109.5
H34B C34 H34C 109.5
C51 C52 H52A 109.5
C51 C52 H52B 109.5
H52A C52 H52B 109.5
C51 C52 H52C 109.5
H52A C52 H52C 109.5
H52B C52 H52C 109.5
C51 C53 H53A 109.5
C51 C53 H53B 109.5
H53A C53 H53B 109.5
C51 C53 H53C 109.5
H53A C53 H53C 109.5
H53B C53 H53C 109.5
N2 C4 H4A 109.5
N2 C4 H4B 109.5
H4A C4 H4B 109.5
N2 C4 H4C 109.5
H4A C4 H4C 109.5
H4B C4 H4C 109.5
N2 C3 H3A 109.5
N2 C3 H3B 109.5
H3A C3 H3B 109.5
N2 C3 H3C 109.5
H3A C3 H3C 109.5
H3B C3 H3C 109.5
C41 C42 H42A 109.5
C41 C42 H42B 109.5
H42A C42 H42B 109.5
C41 C42 H42C 109.5
H42A C42 H42C 109.5
H42B C42 H42C 109.5
C41 C44 H44A 109.5
C41 C44 H44B 109.5
H44A C44 H44B 109.5
C41 C44 H44C 109.5
H44A C44 H44C 109.5
H44B C44 H44C 109.5
C41 C43 H43A 109.5
C41 C43 H43B 109.5
H43A C43 H43B 109.5
C41 C43 H43C 109.5
H43A C43 H43C 109.5
H43B C43 H43C 109.5
C61 C64A H64A 109.5
C61 C64A H64B 109.5
H64A C64A H64B 109.5
C61 C64A H64C 109.5
H64A C64A H64C 109.5
H64B C64A H64C 109.5
C61 C63A H63A 109.5
C61 C63A H63B 109.5
H63A C63A H63B 109.5
C61 C63A H63C 109.5
H63A C63A H63C 109.5
H63B C63A H63C 109.5
C61 C62A H62A 109.5
C61 C62A H62B 109.5
H62A C62A H62B 109.5
C61 C62A H62C 109.5
H62A C62A H62C 109.5
H62B C62A H62C 109.5
C61 C64B H64D 109.5
C61 C64B H64E 109.5
H64D C64B H64E 109.5
C61 C64B H64F 109.5
H64D C64B H64F 109.5
H64E C64B H64F 109.5
C61 C63B H63D 109.5
C61 C63B H63E 109.5
H63D C63B H63E 109.5
C61 C63B H63F 109.5
H63D C63B H63F 109.5
H63E C63B H63F 109.5
C61 C62B H62D 109.5
C61 C62B H62E 109.5
H62D C62B H62E 109.5
C61 C62B H62F 109.5
H62D C62B H62F 109.5
H62E C62B H62F 109.5

loop_
_geom_bond_atom_site_label_1
_geom_bond_atom_site_label_2
_geom_bond_distance
V1 O2 1.783(2)
V1 O1 1.789(2)
V1 N1 2.214(3)
V1 N2 2.230(3)
V1 Cl1 2.3162(12)
V1 Cl2 2.3352(13)
O1 C11 1.358(3)
O2 C21 1.349(4)
N1 C27 1.499(4)
N1 C1 1.498(4)
N1 C17 1.501(4)
N2 C4 1.479(4)
N2 C3 1.483(4)
N2 C2 1.482(4)
C27 C26 1.506(4)
C27 H27A 0.9700
C27 H27B 0.9700
C11 C16 1.386(4)
C11 C12 1.414(4)
C21 C26 1.391(4)
C21 C22 1.411(4)
C31 C12 1.529(4)
C31 C34 1.531(4)
C31 C33 1.532(5)
C31 C32 1.539(5)
C16 C15 1.398(4)
C16 C17 1.507(4)
C1 C2 1.498(4)
C1 H1A 0.9700
C1 H1B 0.9700
C15 C14 1.380(4)
C15 H15 0.9300
C25 C24 1.377(4)
C25 C26 1.387(4)
C25 H25 0.9300
C2 H2A 0.9700
C2 H2B 0.9700
C22 C23 1.388(5)
C22 C51 1.540(5)
C24 C23 1.405(4)
C24 C61 1.537(5)
C13 C12 1.386(4)
C13 C14 1.397(4)
C13 H13 0.9300
C23 H23 0.9300
C61 C64A 1.485(14)
C61 C63B 1.515(6)
C61 C63A 1.522(14)
C61 C62B 1.522(6)
C61 C64B 1.542(6)
C61 C62A 1.546(13)
C54 C51 1.537(4)
C54 H54A 0.9600
C54 H54B 0.9600
C54 H54C 0.9600
C14 C41 1.535(4)
C17 H17A 0.9700
C17 H17B 0.9700
C41 C44 1.513(5)
C41 C43 1.524(5)
C41 C42 1.537(5)
C32 H32A 0.9600
C32 H32B 0.9600
C32 H32C 0.9600
C51 C53 1.532(5)
C51 C52 1.537(5)
C33 H33A 0.9600
C33 H33B 0.9600
C33 H33C 0.9600
C34 H34A 0.9600
C34 H34B 0.9600
C34 H34C 0.9600
C52 H52A 0.9600
C52 H52B 0.9600
C52 H52C 0.9600
C53 H53A 0.9600
C53 H53B 0.9600
C53 H53C 0.9600
C4 H4A 0.9600
C4 H4B 0.9600
C4 H4C 0.9600
C3 H3A 0.9600
C3 H3B 0.9600
C3 H3C 0.9600
C42 H42A 0.9600
C42 H42B 0.9600
C42 H42C 0.9600
C44 H44A 0.9600
C44 H44B 0.9600
C44 H44C 0.9600
C43 H43A 0.9600
C43 H43B 0.9600
C43 H43C 0.9600
C64A H64A 0.9600
C64A H64B 0.9600
C64A H64C 0.9600
C63A H63A 0.9600
C63A H63B 0.9600
C63A H63C 0.9600
C62A H62A 0.9600
C62A H62B 0.9600
C62A H62C 0.9600
C64B H64D 0.9600
C64B H64E 0.9600
C64B H64F 0.9600
C63B H63D 0.9600
C63B H63E 0.9600
C63B H63F 0.9600
C62B H62D 0.9600
C62B H62E 0.9600
C62B H62F 0.9600

loop_
_geom_torsion_atom_site_label_1
_geom_torsion_atom_site_label_2
_geom_torsion_atom_site_label_3
_geom_torsion_atom_site_label_4
_geom_torsion
O2 V1 O1 C11 21.8(8)
N1 V1 O1 C11 29.1(3)
N2 V1 O1 C11 109.6(3)
Cl1 V1 O1 C11 -160.0(3)
Cl2 V1 O1 C11 -63.2(3)
O1 V1 O2 C21 12.2(8)
N1 V1 O2 C21 4.9(4)
N2 V1 O2 C21 -76.1(4)
Cl1 V1 O2 C21 -166.0(4)
Cl2 V1 O2 C21 97.1(4)
C1 N1 C27 C26 78.9(3)
C17 N1 C27 C26 -165.0(3)
V1 N1 C27 C26 -41.0(3)
V1 O1 C11 C16 -16.1(5)
V1 O1 C11 C12 163.3(3)
V1 O2 C21 C26 -4.6(5)
V1 O2 C21 C22 174.5(3)
O1 C11 C16 C15 -174.8(3)
C12 C11 C16 C15 5.7(5)
O1 C11 C16 C17 10.6(5)
C12 C11 C16 C17 -168.9(3)
C27 N1 C1 C2 -81.1(3)
C17 N1 C1 C2 165.9(3)
V1 N1 C1 C2 44.4(3)
C11 C16 C15 C14 -2.9(5)
C17 C16 C15 C14 171.9(3)
C4 N2 C2 C1 162.6(3)
C3 N2 C2 C1 -81.1(3)
V1 N2 C2 C1 40.4(3)
N1 C1 C2 N2 -59.4(3)
O2 C21 C22 C23 -172.4(3)
C26 C21 C22 C23 6.6(5)
O2 C21 C22 C51 11.5(5)
C26 C21 C22 C51 -169.5(3)
C26 C25 C24 C23 1.1(5)
C26 C25 C24 C61 179.8(3)
C21 C22 C23 C24 -1.6(5)
C51 C22 C23 C24 174.4(3)
C25 C24 C23 C22 -2.1(5)
C61 C24 C23 C22 179.2(3)
C24 C25 C26 C21 3.7(5)
C24 C25 C26 C27 -165.2(3)
O2 C21 C26 C25 171.3(3)
C22 C21 C26 C25 -7.8(5)
O2 C21 C26 C27 -19.9(5)
C22 C21 C26 C27 161.0(3)
N1 C27 C26 C25 -146.6(3)
N1 C27 C26 C21 44.6(4)
C25 C24 C61 C64A -42.2(13)
C23 C24 C61 C64A 136.4(12)
C25 C24 C61 C63B 114.7(5)
C23 C24 C61 C63B -66.7(6)
C25 C24 C61 C63A 79.8(12)
C23 C24 C61 C63A -101.5(12)
C25 C24 C61 C62B -122.9(5)
C23 C24 C61 C62B 55.7(6)
C25 C24 C61 C64B -5.3(6)
C23 C24 C61 C64B 173.3(4)
C25 C24 C61 C62A -167.1(13)
C23 C24 C61 C62A 11.5(14)
C16 C15 C14 C13 -0.5(5)
C16 C15 C14 C41 -179.8(3)
C12 C13 C14 C15 1.3(5)
C12 C13 C14 C41 -179.4(3)
C27 N1 C17 C16 -179.4(3)
C1 N1 C17 C16 -62.1(3)
V1 N1 C17 C16 54.9(3)
C11 C16 C17 N1 -36.9(4)
C15 C16 C17 N1 148.4(3)
C15 C14 C41 C44 -3.6(5)
C13 C14 C41 C44 177.1(3)
C15 C14 C41 C43 -124.6(4)
C13 C14 C41 C43 56.1(5)
C15 C14 C41 C42 115.5(4)
C13 C14 C41 C42 -63.7(4)
C23 C22 C51 C53 120.6(4)
C21 C22 C51 C53 -63.6(4)
C23 C22 C51 C54 0.2(5)
C21 C22 C51 C54 176.0(3)
C23 C22 C51 C52 -118.5(4)
C21 C22 C51 C52 57.3(4)
C14 C13 C12 C11 1.3(5)
C14 C13 C12 C31 -174.7(3)
O1 C11 C12 C13 175.7(3)
C16 C11 C12 C13 -4.8(5)
O1 C11 C12 C31 -8.3(5)
C16 C11 C12 C31 171.2(3)
C34 C31 C12 C13 -2.7(5)
C33 C31 C12 C13 -121.9(3)
C32 C31 C12 C13 116.7(3)
C34 C31 C12 C11 -178.5(3)
C33 C31 C12 C11 62.4(4)
C32 C31 C12 C11 -59.1(4)
